data_7133982
loop_
_publ_author_name
'Zuo, Huiquan'
'Guo, Xing'
'Guo, Luying'
'Wu, Qinghua'
'Wang, Long'
'Kang, Zhengxin'
'Wang, Shaozhen'
'Jiao, Lijuan'
'Hao, Erhong'

_publ_section_title
;
 A benzofuran-[<i>b</i>]-fused BODIPY trimer enabled by dual TBET and PET
 mechanisms for high-performance two-photon fluorescence imaging.
;
_journal_issue 99
_journal_name_full 'Chemical communications (Cambridge, England)'
_journal_page_first 14854
_journal_page_last 14857
_journal_paper_doi 10.1039/d4cc05446f
_journal_volume 60
_journal_year 2024
_chemical_formula_moiety 'C56 H47 B3 F6 N6 O2'
_chemical_formula_sum 'C56 H47 B3 F6 N6 O2'
_chemical_formula_weight 982.42
_space_group_crystal_system triclinic
_space_group_IT_number 2
_space_group_name_Hall '-P 1'
_space_group_name_H-M_alt 'P -1'
_atom_sites_solution_hydrogens geom
_audit_creation_date 2024-08-28
_audit_creation_method
;
Olex2 1.2
(compiled 2018.05.29 svn.r3508 for OlexSys, GUI svn.r5506)
;
_audit_update_record
;
2024-09-16 deposited with the CCDC.	2024-11-19 downloaded from the CCDC.
;
_cell_angle_alpha 79.276(3)
_cell_angle_beta 85.459(3)
_cell_angle_gamma 89.219(3)
_cell_formula_units_Z 4
_cell_length_a 11.5461(6)
_cell_length_b 17.9390(9)
_cell_length_c 26.5942(13)
_cell_measurement_reflns_used 9802
_cell_measurement_temperature 273(2)
_cell_measurement_theta_max 67.31
_cell_measurement_theta_min 2.51
_cell_volume 5395.1(5)
_computing_cell_refinement 'SAINT v8.37A (Bruker, 2015)'
_computing_data_reduction 'SAINT v8.37A (Bruker, 2015)'
_computing_molecular_graphics 'Olex2 (Dolomanov et al., 2009)'
_computing_publication_material 'Olex2 (Dolomanov et al., 2009)'
_computing_structure_refinement 'ShelXL (Sheldrick, 2015)'
_computing_structure_solution 'SHELXT 2018/2 (Sheldrick, 2018)'
_diffrn_ambient_temperature 273.15
_diffrn_measured_fraction_theta_full 0.994
_diffrn_measured_fraction_theta_max 0.994
_diffrn_measurement_device_type 'Bruker APEX-II CCD'
_diffrn_measurement_method '\f and \w scans'
_diffrn_radiation_type CuK\a
_diffrn_radiation_wavelength 1.54178
_diffrn_reflns_av_R_equivalents 0.4218
_diffrn_reflns_av_unetI/netI 0.1781
_diffrn_reflns_Laue_measured_fraction_full 0.994
_diffrn_reflns_Laue_measured_fraction_max 0.994
_diffrn_reflns_limit_h_max 13
_diffrn_reflns_limit_h_min -13
_diffrn_reflns_limit_k_max 20
_diffrn_reflns_limit_k_min -19
_diffrn_reflns_limit_l_max 30
_diffrn_reflns_limit_l_min -30
_diffrn_reflns_number 107648
_diffrn_reflns_point_group_measured_fraction_full 0.994
_diffrn_reflns_point_group_measured_fraction_max 0.994
_diffrn_reflns_theta_full 63.685
_diffrn_reflns_theta_max 63.685
_diffrn_reflns_theta_min 2.507
_diffrn_standards_number 0
_exptl_absorpt_coefficient_mu 0.728
_exptl_absorpt_correction_type none
_exptl_crystal_colour 'metallic reddish red'
_exptl_crystal_colour_lustre metallic
_exptl_crystal_colour_modifier reddish
_exptl_crystal_colour_primary red
_exptl_crystal_density_diffrn 1.209
_exptl_crystal_description block
_exptl_crystal_F_000 2040
_exptl_crystal_size_max 0.18
_exptl_crystal_size_mid 0.16
_exptl_crystal_size_min 0.15
_refine_diff_density_max 0.396
_refine_diff_density_min -0.600
_refine_diff_density_rms 0.113
_refine_ls_extinction_method none
_refine_ls_goodness_of_fit_ref 1.088
_refine_ls_hydrogen_treatment constr
_refine_ls_matrix_type full
_refine_ls_number_parameters 1337
_refine_ls_number_reflns 17663
_refine_ls_number_restraints 0
_refine_ls_restrained_S_all 1.088
_refine_ls_R_factor_all 0.1350
_refine_ls_R_factor_gt 0.1142
_refine_ls_shift/su_max 0.001
_refine_ls_shift/su_mean 0.000
_refine_ls_structure_factor_coef Fsqd
_refine_ls_weighting_details 'w=1/[\s^2^(Fo^2^)+(0.2000P)^2^] where P=(Fo^2^+2Fc^2^)/3'
_refine_ls_weighting_scheme calc
_refine_ls_wR_factor_gt 0.2820
_refine_ls_wR_factor_ref 0.3104
_reflns_Friedel_coverage 0.000
_reflns_number_gt 12203
_reflns_number_total 17663
_reflns_threshold_expression 'I > 2\s(I)'
_cod_data_source_file d4cc05446f2.cif
_cod_data_source_block cu_20230806c_0m_sq
_cod_depositor_comments 'Adding full bibliography for 7133981--7133982.cif.'
_cod_database_code 7133982
_shelx_shelxl_version_number 2018/3
_shelx_space_group_comment
;
The symmetry employed for this shelxl refinement is uniquely defined
by the following loop, which should always be used as a source of
symmetry information in preference to the above space-group names.
They are only intended as comments.
;
_shelx_estimated_absorpt_t_max 0.899
_shelx_estimated_absorpt_t_min 0.880
_olex2_refinement_description
;
1. Fixed Uiso
 At 1.2 times of:
  All C(H) groups
 At 1.5 times of:
  All C(H,H,H) groups
2.a Aromatic/amide H refined with riding coordinates:
 C00S(H00S), C00Z(H00Z), C018(H018), C01E(H01E), C01G(H01G), C01M(H01M),
 C01Q(H01Q), C01T(H01T), C020(H020), C023(H023), C024(H024), C02F(H02F),
 C02I(H02I), C02L(H02L), C02O(H02O), C02U(H02U), C02V(H02V), C02W(H02W),
 C02X(H02X), C02Y(H02Y), C032(H032), C034(H034), C038(H038), C03B(H0AA),
 C03C(H1AA), C03O(H6AA), C03P(H7AA), C040(H040)
2.b Idealised Me refined as rotating group:
 C02M(H02D,H02E,H02G), C02N(H02H,H02J,H02K), C02R(H02A,H02B,H02C), C033(H03Z,H,
 HA), C035(H03A,H03B,H03C), C037(H03,HB,HC), C039(H03D,H03E,H03F), C03A(H03G,
 H03H,H03I), C03G(H03J,H03K,H03L), C03H(H2AA,HD,HE), C03K(H3AA,HF,HG),
 C03L(H4AA,HH,HI), C03M(H5AA,HJ,HK), C03Q(H03M,H03N,H03O), C03R(H8AA,HL,HM),
 C03S(H03P,H03Q,H03R), C03W(H03S,H03T,H03U), C03X(H03V,H03W,H03X), C03Y(H03Y,HN,
 HO), C03Z(H9AA,HP,HQ), C041(H04A,H04B,H04C), C042(H04D,H04E,H04F)
;
_platon_squeeze_void_probe_radius 1.20
_olex2_submission_special_instructions 'No special instructions were received'

loop_
_space_group_symop_operation_xyz
'x, y, z'
'-x, -y, -z'

loop_
_atom_site_label
_atom_site_type_symbol
_atom_site_fract_x
_atom_site_fract_y
_atom_site_fract_z
_atom_site_U_iso_or_equiv
_atom_site_adp_type
_atom_site_occupancy
_atom_site_site_symmetry_order
_atom_site_calc_flag
_atom_site_refinement_flags_posn
_atom_site_refinement_flags_adp
_atom_site_refinement_flags_occupancy
_atom_site_disorder_assembly
_atom_site_disorder_group
F001 F 0.39142(18) 0.08234(11) 1.22059(7) 0.0731(5) Uani 1 1 d . . . . .
F002 F 0.3942(2) 0.15138(11) 1.28185(8) 0.0810(6) Uani 1 1 d . . . . .
F003 F 0.8222(2) 0.65596(10) 0.92815(8) 0.0819(6) Uani 1 1 d . . . . .
F004 F 0.5242(2) -0.17541(11) 1.08809(10) 0.0840(6) Uani 1 1 d . . . . .
O005 O 0.3574(2) -0.02123(12) 1.34802(8) 0.0638(6) Uani 1 1 d . . . . .
F006 F 0.9894(2) 0.92902(11) 0.40834(9) 0.0880(7) Uani 1 1 d . . . . .
F007 F 0.9897(2) 0.59058(13) 0.92324(9) 0.0848(6) Uani 1 1 d . . . . .
F008 F 1.0130(2) 0.40270(14) 0.79435(8) 0.0899(7) Uani 1 1 d . . . . .
O009 O 0.9460(2) 0.24073(12) 0.87234(8) 0.0637(6) Uani 1 1 d . . . . .
O00A O 1.0325(2) 0.50624(14) 0.68010(9) 0.0705(6) Uani 1 1 d . . . . .
F00B F 0.5750(3) -0.43080(14) 1.59901(12) 0.1062(9) Uani 1 1 d . . . . .
F00C F 0.3998(3) -0.41646(14) 1.64125(9) 0.1041(8) Uani 1 1 d . . . . .
O00D O 0.4784(2) 0.26607(13) 1.17308(10) 0.0724(7) Uani 1 1 d . . . . .
F00E F 0.8069(2) 0.88552(16) 0.40913(10) 0.1014(8) Uani 1 1 d . . . . .
F00F F 0.6934(3) -0.16842(13) 1.12298(9) 0.0999(8) Uani 1 1 d . . . . .
F00G F 1.0075(3) 0.31451(15) 0.74391(10) 0.1056(9) Uani 1 1 d . . . . .
N00H N 0.8832(2) 0.57980(13) 1.00556(10) 0.0575(6) Uani 1 1 d . . . . .
N00I N 0.6017(2) -0.05178(14) 1.08683(10) 0.0583(6) Uani 1 1 d . . . . .
N00J N 0.6940(2) -0.13593(13) 1.03170(11) 0.0596(6) Uani 1 1 d . . . . .
N00K N 0.8479(2) 0.31968(14) 0.80399(9) 0.0553(6) Uani 1 1 d . . . . .
N00L N 0.4122(3) -0.39887(14) 1.54957(11) 0.0637(7) Uani 1 1 d . . . . .
N00M N 0.9591(3) 0.79438(14) 0.42380(10) 0.0607(7) Uani 1 1 d . . . . .
N00N N 0.8914(3) 0.87099(15) 0.48890(11) 0.0698(8) Uani 1 1 d . . . . .
N00O N 0.8096(2) 0.52152(14) 0.93687(10) 0.0583(6) Uani 1 1 d . . . . .
N00P N 0.5159(2) 0.04033(15) 1.28895(10) 0.0616(7) Uani 1 1 d . . . . .
N00Q N 0.8827(2) 0.42101(14) 0.72782(9) 0.0566(6) Uani 1 1 d . . . . .
N00R N 0.5643(2) 0.15331(15) 1.22223(11) 0.0626(7) Uani 1 1 d . . . . .
C00S C 0.6699(3) 0.26127(17) 0.82915(11) 0.0559(7) Uani 1 1 d . . . . .
H00S H 0.591444 0.249379 0.830664 0.067 Uiso 1 1 calc R . . . .
N00T N 0.4989(3) -0.30563(16) 1.59293(11) 0.0791(9) Uani 1 1 d . . . . .
C00U C 0.5737(3) 0.34794(19) 0.73400(12) 0.0605(8) Uani 1 1 d . . . . .
C00V C 0.6908(3) 0.36223(16) 0.74906(11) 0.0525(7) Uani 1 1 d . . . . .
C00W C 0.7304(3) 0.31700(16) 0.79269(11) 0.0538(7) Uani 1 1 d . . . . .
C00X C 0.8550(3) 0.26519(17) 0.84529(12) 0.0567(7) Uani 1 1 d . . . . .
C00Y C 0.7432(3) -0.07213(17) 0.99911(13) 0.0601(8) Uani 1 1 d . . . . .
C00Z C 0.7397(3) 0.47045(17) 0.67382(11) 0.0563(7) Uani 1 1 d . . . . .
H00Z H 0.668881 0.478324 0.659265 0.068 Uiso 1 1 calc R . . . .
C010 C 0.7440(3) 0.47137(16) 0.97458(13) 0.0592(8) Uani 1 1 d . . . . .
C011 C 0.7649(3) 0.41556(17) 0.71721(12) 0.0558(7) Uani 1 1 d . . . . .
C012 C 0.8114(3) 0.53103(17) 1.04215(13) 0.0595(8) Uani 1 1 d . . . . .
C013 C 0.7500(3) 0.22756(17) 0.86232(11) 0.0557(7) Uani 1 1 d . . . . .
C014 C 0.7824(3) 0.06586(17) 0.97613(12) 0.0589(8) Uani 1 1 d . . . . .
C015 C 0.5341(3) -0.02535(19) 1.12389(13) 0.0657(8) Uani 1 1 d . . . . .
C016 C 0.9088(3) 0.80817(19) 0.52726(13) 0.0671(9) Uani 1 1 d . . . . .
C017 C 0.3991(3) -0.34086(18) 1.50743(13) 0.0606(8) Uani 1 1 d . . . . .
C018 C 0.6542(3) -0.0449(2) 1.32369(14) 0.0672(9) Uani 1 1 d . . . . .
H018 H 0.724677 -0.069342 1.329661 0.081 Uiso 1 1 calc R . . . .
C019 C 0.5581(3) 0.2825(2) 0.71304(13) 0.0676(9) Uani 1 1 d . . . . .
C01A C 0.4692(3) -0.01182(18) 1.32748(12) 0.0597(8) Uani 1 1 d . . . . .
C01B C 0.6491(3) 0.01083(17) 1.05238(12) 0.0616(8) Uani 1 1 d . . . . .
C01C C 0.8975(3) 0.18083(17) 0.90998(12) 0.0587(8) Uani 1 1 d . . . . .
C01D C 0.3662(3) -0.08445(18) 1.38795(12) 0.0606(8) Uani 1 1 d . . . . .
C01E C 0.7216(3) 0.11084(16) 0.93830(11) 0.0577(8) Uani 1 1 d . . . . .
H01E H 0.643838 0.101202 0.935186 0.069 Uiso 1 1 calc R . . . .
C01F C 0.8423(3) 0.50997(17) 0.65754(12) 0.0562(7) Uani 1 1 d . . . . .
C01G C 0.8979(4) 0.08033(18) 0.98052(14) 0.0692(9) Uani 1 1 d . . . . .
H01G H 0.935675 0.050445 1.006686 0.083 Uiso 1 1 calc R . . . .
C01H C 0.7157(3) 0.06237(19) 1.25080(13) 0.0640(8) Uani 1 1 d . . . . .
C01I C 0.7235(3) -0.00041(16) 1.01026(11) 0.0581(8) Uani 1 1 d . . . . .
C01J C 0.9692(3) 0.73132(17) 0.46376(13) 0.0606(8) Uani 1 1 d . . . . .
C01K C 0.9232(3) 0.47701(18) 0.69119(12) 0.0595(8) Uani 1 1 d . . . . .
C01L C 0.8390(3) 0.0365(2) 1.24690(14) 0.0675(9) Uani 1 1 d . . . . .
C01M C 0.8805(3) 0.62588(18) 0.58115(12) 0.0603(8) Uani 1 1 d . . . . .
H01M H 0.805563 0.631464 0.570520 0.072 Uiso 1 1 calc R . . . .
C01N C 0.4788(3) -0.11231(18) 1.39181(12) 0.0601(8) Uani 1 1 d . . . . .
C01O C 0.9067(3) 0.56841(18) 0.62206(12) 0.0591(8) Uani 1 1 d . . . . .
C01P C 0.6703(3) 0.42366(18) 1.06577(14) 0.0632(8) Uani 1 1 d . . . . .
C01Q C 0.9602(3) 0.13789(19) 0.94737(14) 0.0682(9) Uani 1 1 d . . . . .
H01Q H 1.038419 0.146845 0.950141 0.082 Uiso 1 1 calc R . . . .
C01R C 0.4078(3) -0.20430(18) 1.46465(12) 0.0614(8) Uani 1 1 d . . . . .
C01S C 0.6813(3) 0.12919(19) 1.21996(14) 0.0636(8) Uani 1 1 d . . . . .
C01T C 0.5013(3) -0.17297(18) 1.43017(13) 0.0622(8) Uani 1 1 d . . . . .
H01T H 0.575941 -0.192561 1.433153 0.075 Uiso 1 1 calc R . . . .
C01U C 0.5478(3) -0.06358(18) 1.35028(13) 0.0628(8) Uani 1 1 d . . . . .
C01V C 0.6341(3) 0.01895(19) 1.28566(13) 0.0626(8) Uani 1 1 d . . . . .
C01W C 0.9460(3) 0.62194(19) 1.03103(15) 0.0690(9) Uani 1 1 d . . . . .
C01X C 0.4302(3) -0.26665(18) 1.50842(12) 0.0617(8) Uani 1 1 d . . . . .
C01Y C 0.7794(3) 0.17004(17) 0.90555(11) 0.0561(7) Uani 1 1 d . . . . .
C01Z C 0.9460(3) 0.73936(18) 0.51447(13) 0.0612(8) Uani 1 1 d . . . . .
C020 C 0.2957(3) -0.1763(2) 1.45858(13) 0.0673(9) Uani 1 1 d . . . . .
H020 H 0.234898 -0.198926 1.481022 0.081 Uiso 1 1 calc R . . . .
C021 C 0.7430(3) 0.47725(16) 1.02655(13) 0.0574(7) Uani 1 1 d . . . . .
C022 C 0.6926(4) 0.41822(19) 0.94964(16) 0.0734(10) Uani 1 1 d . . . . .
C023 C 0.7502(3) 0.18171(19) 1.18418(15) 0.0696(9) Uani 1 1 d . . . . .
H023 H 0.829449 0.178408 1.175440 0.083 Uiso 1 1 calc R . . . .
C024 C 0.7237(3) 0.36079(18) 1.09412(14) 0.0635(8) Uani 1 1 d . . . . .
H024 H 0.803338 0.353340 1.089304 0.076 Uiso 1 1 calc R . . . .
C025 C 0.6554(3) 0.30964(18) 1.12965(14) 0.0631(8) Uani 1 1 d . . . . .
C026 C 0.6749(3) 0.23972(18) 1.16455(14) 0.0634(8) Uani 1 1 d . . . . .
C027 C 0.5660(3) 0.21871(18) 1.18852(14) 0.0630(8) Uani 1 1 d . . . . .
C028 C 0.9702(3) 0.67492(19) 0.55656(13) 0.0651(8) Uani 1 1 d . . . . .
C029 C 1.0028(4) 0.66781(19) 0.44066(15) 0.0719(9) Uani 1 1 d . . . . .
C02A C 0.8738(3) -0.0096(2) 1.21203(17) 0.0788(10) Uani 1 1 d . . . . .
C02B C 0.3512(4) -0.3742(2) 1.46846(14) 0.0717(9) Uani 1 1 d . . . . .
C02C C 0.8004(4) -0.0975(2) 0.95566(15) 0.0736(9) Uani 1 1 d . . . . .
C02D C 1.0192(3) 0.5636(2) 0.63731(13) 0.0671(9) Uani 1 1 d . . . . .
C02E C 0.5370(3) 0.32371(19) 1.13631(15) 0.0705(9) Uani 1 1 d . . . . .
C02F C 0.5534(3) 0.4352(2) 1.07345(16) 0.0757(10) Uani 1 1 d . . . . .
H02F H 0.519990 0.477492 1.054250 0.091 Uiso 1 1 calc R . . . .
C02G C 0.9889(4) 0.7715(2) 0.37867(14) 0.0696(9) Uani 1 1 d . . . . .
C02H C 0.8328(4) 0.5461(2) 1.09142(14) 0.0729(9) Uani 1 1 d . . . . .
C02I C 1.0166(4) 0.6953(2) 0.38814(15) 0.0791(10) Uani 1 1 d . . . . .
H02I H 1.040658 0.666890 0.363308 0.095 Uiso 1 1 calc R . . . .
C02J C 0.3740(4) -0.46461(19) 1.53829(16) 0.0735(10) Uani 1 1 d . . . . .
C02K C 0.6068(4) 0.07809(19) 1.06940(14) 0.0755(10) Uani 1 1 d . . . . .
C02L C 0.2719(3) -0.11563(19) 1.41993(13) 0.0669(9) Uani 1 1 d . . . . .
H02L H 0.196916 -0.097099 1.415851 0.080 Uiso 1 1 calc R . . . .
C02M C 0.4746(4) -0.0761(2) 1.16847(16) 0.0828(11) Uani 1 1 d . . . . .
H02D H 0.410486 -0.100699 1.157406 0.124 Uiso 1 1 calc GR . . . .
H02E H 0.446460 -0.046796 1.193646 0.124 Uiso 1 1 calc GR . . . .
H02G H 0.528304 -0.113631 1.183269 0.124 Uiso 1 1 calc GR . . . .
C02N C 0.6546(4) 0.2268(2) 0.70707(16) 0.0852(11) Uani 1 1 d . . . . .
H02H H 0.724255 0.253885 0.692627 0.128 Uiso 1 1 calc GR . . . .
H02J H 0.633194 0.193899 0.684722 0.128 Uiso 1 1 calc GR . . . .
H02K H 0.668008 0.197209 0.740058 0.128 Uiso 1 1 calc GR . . . .
C02O C 1.0808(4) 0.6659(2) 0.57237(15) 0.0805(11) Uani 1 1 d . . . . .
H02O H 1.138627 0.698831 0.555219 0.097 Uiso 1 1 calc R . . . .
C02P C 0.4820(4) 0.3985(3) 0.73799(16) 0.0833(11) Uani 1 1 d . . . . .
C02Q C 0.7197(3) -0.19731(19) 1.01062(17) 0.0730(10) Uani 1 1 d . . . . .
C02R C 1.0292(4) 0.6818(2) 1.00475(19) 0.0864(12) Uani 1 1 d . . . . .
H02A H 0.987330 0.723398 0.986385 0.130 Uiso 1 1 calc GR . . . .
H02B H 1.082047 0.661290 0.981116 0.130 Uiso 1 1 calc GR . . . .
H02C H 1.072075 0.699347 1.029784 0.130 Uiso 1 1 calc GR . . . .
C02S C 0.4784(4) -0.24814(19) 1.55072(14) 0.0735(10) Uani 1 1 d . . . . .
C02T C 0.7994(4) 0.5012(2) 0.89100(14) 0.0723(9) Uani 1 1 d . . . . .
C02U C 0.9158(4) 0.6009(2) 1.08404(15) 0.0781(10) Uani 1 1 d . . . . .
H02U H 0.947398 0.620999 1.109723 0.094 Uiso 1 1 calc R . . . .
C02V C 1.1104(4) 0.6091(2) 0.61344(16) 0.0840(12) Uani 1 1 d . . . . .
H02V H 1.185597 0.602692 0.623656 0.101 Uiso 1 1 calc R . . . .
C02W C 0.7284(4) 0.4377(2) 0.89849(16) 0.0801(11) Uani 1 1 d . . . . .
H02W H 0.708298 0.412455 0.872916 0.096 Uiso 1 1 calc R . . . .
C02X C 0.5344(4) 0.0539(2) 1.11309(15) 0.0794(11) Uani 1 1 d . . . . .
H02X H 0.492772 0.085167 1.132205 0.095 Uiso 1 1 calc R . . . .
C02Y C 0.4826(4) 0.3852(2) 1.10935(18) 0.0845(12) Uani 1 1 d . . . . .
H02Y H 0.403138 0.393286 1.114630 0.101 Uiso 1 1 calc R . . . .
C02Z C 0.8806(5) 0.8319(2) 0.57548(15) 0.0854(12) Uani 1 1 d . . . . .
C030 C 1.0673(4) -0.0161(3) 1.2411(2) 0.0960(15) Uani 1 1 d . . . . .
C031 C 0.8571(5) 0.9306(2) 0.51083(18) 0.0934(13) Uani 1 1 d . . . . .
C032 C 0.9883(4) -0.0349(3) 1.21004(19) 0.0912(13) Uani 1 1 d . . . . .
H032 H 1.011813 -0.065700 1.186627 0.109 Uiso 1 1 calc R . . . .
C033 C 0.9929(5) 0.8245(2) 0.32851(15) 0.0915(13) Uani 1 1 d . . . . .
H03Z H 0.916287 0.843626 0.322212 0.137 Uiso 1 1 calc GR . . . .
H H 1.020972 0.798183 0.301692 0.137 Uiso 1 1 calc GR . . . .
HA H 1.044000 0.866021 0.329196 0.137 Uiso 1 1 calc GR . . . .
C034 C 0.3367(4) -0.4502(2) 1.48935(17) 0.0838(11) Uani 1 1 d . . . . .
H034 H 0.306381 -0.486207 1.472967 0.101 Uiso 1 1 calc R . . . .
C035 C 0.3261(5) -0.3377(3) 1.41550(17) 0.0943(13) Uani 1 1 d . . . . .
H03A H 0.397767 -0.323053 1.395446 0.141 Uiso 1 1 calc GR . . . .
H03B H 0.278822 -0.293553 1.416813 0.141 Uiso 1 1 calc GR . . . .
H03C H 0.285584 -0.372887 1.400056 0.141 Uiso 1 1 calc GR . . . .
C036 C 0.9175(4) 0.0559(2) 1.27973(19) 0.0870(12) Uani 1 1 d . . . . .
C037 C 1.0198(5) 0.5873(2) 0.4656(2) 0.0964(14) Uani 1 1 d . . . . .
H03 H 1.083759 0.584083 0.486891 0.145 Uiso 1 1 calc GR . . . .
HB H 1.036072 0.556963 0.439717 0.145 Uiso 1 1 calc GR . . . .
HC H 0.950521 0.568895 0.486334 0.145 Uiso 1 1 calc GR . . . .
C038 C 1.0317(4) 0.0295(3) 1.2753(2) 0.0990(16) Uani 1 1 d . . . . .
H038 H 1.085178 0.043332 1.296328 0.119 Uiso 1 1 calc R . . . .
C039 C 0.5085(6) -0.0987(2) 1.5318(2) 0.118(2) Uani 1 1 d . . . . .
H03D H 0.429034 -0.085260 1.526449 0.177 Uiso 1 1 calc GR . . . .
H03E H 0.551790 -0.096372 1.499188 0.177 Uiso 1 1 calc GR . . . .
H03F H 0.541297 -0.063888 1.550157 0.177 Uiso 1 1 calc GR . . . .
C03A C 0.6167(5) 0.3510(2) 0.9726(2) 0.1034(16) Uani 1 1 d . . . . .
H03G H 0.547982 0.367902 0.989888 0.155 Uiso 1 1 calc GR . . . .
H03H H 0.658517 0.316379 0.996622 0.155 Uiso 1 1 calc GR . . . .
H03I H 0.595287 0.325929 0.945775 0.155 Uiso 1 1 calc GR . . . .
C03B C 0.4508(4) 0.2697(3) 0.69630(18) 0.0968(14) Uani 1 1 d . . . . .
H0AA H 0.440257 0.225980 0.683144 0.116 Uiso 1 1 calc R . . . .
C03C C 0.7839(4) -0.1750(2) 0.96406(18) 0.0861(12) Uani 1 1 d . . . . .
H1AA H 0.811414 -0.207036 0.942049 0.103 Uiso 1 1 calc R . . . .
B03D B 0.8780(4) 0.5891(2) 0.94697(16) 0.0612(9) Uani 1 1 d . . . . .
C03E C 0.5138(5) -0.1788(2) 1.56274(17) 0.0985(15) Uani 1 1 d . . . . .
B03F B 0.6281(4) -0.1357(2) 1.08479(15) 0.0611(9) Uani 1 1 d . . . . .
C03G C 0.3723(5) -0.5384(2) 1.5755(2) 0.1006(15) Uani 1 1 d . . . . .
H03J H 0.303483 -0.541202 1.598500 0.151 Uiso 1 1 calc GR . . . .
H03K H 0.439668 -0.541672 1.594768 0.151 Uiso 1 1 calc GR . . . .
H03L H 0.372749 -0.579594 1.557040 0.151 Uiso 1 1 calc GR . . . .
C03H C 0.6814(5) -0.2754(2) 1.0358(2) 0.1014(16) Uani 1 1 d . . . . .
H2AA H 0.719374 -0.290474 1.066920 0.152 Uiso 1 1 calc GR . . . .
HD H 0.701460 -0.310091 1.013025 0.152 Uiso 1 1 calc GR . . . .
HE H 0.598786 -0.275863 1.043616 0.152 Uiso 1 1 calc GR . . . .
C03I C 0.5453(6) -0.2733(3) 1.62850(17) 0.1081(18) Uani 1 1 d . . . . .
B03J B 0.4605(4) 0.1081(2) 1.25357(13) 0.0582(9) Uani 1 1 d . . . . .
C03K C 0.6287(6) 0.1597(2) 1.04578(18) 0.1059(17) Uani 1 1 d . . . . .
H3AA H 0.710665 0.169620 1.042733 0.159 Uiso 1 1 calc GR . . . .
HF H 0.589814 0.191462 1.067122 0.159 Uiso 1 1 calc GR . . . .
HG H 0.599590 0.170244 1.012360 0.159 Uiso 1 1 calc GR . . . .
C03L C 0.8841(6) 0.7851(3) 0.62911(16) 0.1080(17) Uani 1 1 d . . . . .
H4AA H 0.832144 0.742707 0.633110 0.162 Uiso 1 1 calc GR . . . .
HH H 0.860774 0.815990 0.653971 0.162 Uiso 1 1 calc GR . . . .
HI H 0.961735 0.766946 0.634167 0.162 Uiso 1 1 calc GR . . . .
C03M C 0.8629(5) -0.0538(3) 0.90862(18) 0.0997(15) Uani 1 1 d . . . . .
H5AA H 0.810550 -0.018353 0.890623 0.150 Uiso 1 1 calc GR . . . .
HJ H 0.891964 -0.088066 0.886834 0.150 Uiso 1 1 calc GR . . . .
HK H 0.926634 -0.026828 0.918004 0.150 Uiso 1 1 calc GR . . . .
B03N B 0.9116(4) 0.8719(2) 0.43066(15) 0.0642(10) Uani 1 1 d . . . . .
C03O C 0.3747(4) 0.3816(4) 0.7206(2) 0.1131(19) Uani 1 1 d . . . . .
H6AA H 0.311807 0.413603 0.724255 0.136 Uiso 1 1 calc R . . . .
C03P C 0.8513(6) 0.9062(3) 0.56467(19) 0.1114(17) Uani 1 1 d . . . . .
H7AA H 0.830748 0.936411 0.588831 0.134 Uiso 1 1 calc R . . . .
C03Q C 0.8570(5) 0.5436(3) 0.84216(16) 0.0986(14) Uani 1 1 d . . . . .
H03M H 0.939744 0.540585 0.843625 0.148 Uiso 1 1 calc GR . . . .
H03N H 0.833184 0.595720 0.837393 0.148 Uiso 1 1 calc GR . . . .
H03O H 0.835114 0.521669 0.813981 0.148 Uiso 1 1 calc GR . . . .
C03R C 0.4969(5) 0.4674(3) 0.7615(2) 0.1088(16) Uani 1 1 d . . . . .
H8AA H 0.519758 0.451966 0.795841 0.163 Uiso 1 1 calc GR . . . .
HL H 0.424661 0.494504 0.762409 0.163 Uiso 1 1 calc GR . . . .
HM H 0.555589 0.499764 0.741366 0.163 Uiso 1 1 calc GR . . . .
C03S C 0.7787(5) 0.5092(3) 1.14321(17) 0.1105(17) Uani 1 1 d . . . . .
H03P H 0.798907 0.456383 1.149802 0.166 Uiso 1 1 calc GR . . . .
H03Q H 0.695709 0.514243 1.143716 0.166 Uiso 1 1 calc GR . . . .
H03R H 0.806803 0.533388 1.169172 0.166 Uiso 1 1 calc GR . . . .
B03T B 0.9449(4) 0.3644(2) 0.76792(14) 0.0595(9) Uani 1 1 d . . . . .
B03U B 0.4719(4) -0.3896(2) 1.59719(16) 0.0735(11) Uani 1 1 d . . . . .
C03V C 0.3604(5) 0.3185(4) 0.6983(2) 0.1158(19) Uani 1 1 d . . . . .
C03W C 0.7939(5) -0.0330(4) 1.1764(2) 0.1225(19) Uani 1 1 d . . . . .
H03S H 0.762307 0.011309 1.155996 0.184 Uiso 1 1 calc GR . . . .
H03T H 0.731768 -0.063086 1.195889 0.184 Uiso 1 1 calc GR . . . .
H03U H 0.836019 -0.062340 1.154279 0.184 Uiso 1 1 calc GR . . . .
C03X C 0.5790(7) -0.3178(3) 1.67824(19) 0.133(2) Uani 1 1 d . . . . .
H03V H 0.627750 -0.359386 1.671921 0.199 Uiso 1 1 calc GR . . . .
H03W H 0.510489 -0.337010 1.699175 0.199 Uiso 1 1 calc GR . . . .
H03X H 0.620645 -0.285621 1.695692 0.199 Uiso 1 1 calc GR . . . .
C03Y C 1.1901(4) -0.0460(4) 1.2368(3) 0.142(3) Uani 1 1 d . . . . .
H03Y H 1.232426 -0.017093 1.207250 0.213 Uiso 1 1 calc GR . . . .
HN H 1.188243 -0.098364 1.233469 0.213 Uiso 1 1 calc GR . . . .
HO H 1.227669 -0.041678 1.267114 0.213 Uiso 1 1 calc GR . . . .
C03Z C 0.8318(7) 1.0063(3) 0.4799(2) 0.124(2) Uani 1 1 d . . . . .
H9AA H 0.902741 1.028738 0.462820 0.186 Uiso 1 1 calc GR . . . .
HP H 0.797686 1.038450 0.502165 0.186 Uiso 1 1 calc GR . . . .
HQ H 0.778760 1.000489 0.454900 0.186 Uiso 1 1 calc GR . . . .
C040 C 0.5553(7) -0.1955(3) 1.61045(18) 0.124(2) Uani 1 1 d . . . . .
H040 H 0.585227 -0.160610 1.627875 0.148 Uiso 1 1 calc R . . . .
C041 C 0.8773(6) 0.1032(4) 1.3196(3) 0.132(2) Uani 1 1 d . . . . .
H04A H 0.806737 0.082219 1.337965 0.198 Uiso 1 1 calc GR . . . .
H04B H 0.863685 0.154387 1.302819 0.198 Uiso 1 1 calc GR . . . .
H04C H 0.936163 0.102924 1.343189 0.198 Uiso 1 1 calc GR . . . .
C042 C 0.2444(5) 0.3051(6) 0.6796(4) 0.195(4) Uani 1 1 d . . . . .
H04D H 0.255709 0.290764 0.646555 0.292 Uiso 1 1 calc GR . . . .
H04E H 0.199181 0.350771 0.676917 0.292 Uiso 1 1 calc GR . . . .
H04F H 0.204329 0.265220 0.703437 0.292 Uiso 1 1 calc GR . . . .

loop_
_atom_site_aniso_label
_atom_site_aniso_U_11
_atom_site_aniso_U_22
_atom_site_aniso_U_33
_atom_site_aniso_U_23
_atom_site_aniso_U_13
_atom_site_aniso_U_12
F001 0.0850(13) 0.0685(12) 0.0627(11) 0.0002(9) -0.0140(10) -0.0124(10)
F002 0.1139(17) 0.0599(12) 0.0641(11) -0.0056(9) 0.0084(11) 0.0159(11)
F003 0.1255(18) 0.0382(10) 0.0786(13) 0.0000(9) -0.0151(12) 0.0092(10)
F004 0.0897(14) 0.0554(12) 0.1044(16) -0.0156(11) 0.0116(12) -0.0156(10)
O005 0.0734(14) 0.0531(13) 0.0571(12) 0.0084(10) -0.0019(10) 0.0074(10)
F006 0.1264(19) 0.0423(11) 0.0847(14) 0.0073(10) 0.0128(13) -0.0084(11)
F007 0.0857(14) 0.0818(15) 0.0852(14) -0.0205(12) 0.0179(11) -0.0140(11)
F008 0.1006(16) 0.0925(15) 0.0701(13) 0.0170(11) -0.0356(11) -0.0370(13)
O009 0.0749(14) 0.0527(12) 0.0589(12) 0.0083(10) -0.0208(11) -0.0089(10)
O00A 0.0727(14) 0.0656(14) 0.0634(13) 0.0191(11) -0.0176(11) -0.0114(11)
F00B 0.122(2) 0.0796(16) 0.121(2) -0.0105(14) -0.0556(17) 0.0219(14)
F00C 0.160(2) 0.0820(16) 0.0621(13) 0.0085(11) -0.0049(14) -0.0293(15)
O00D 0.0720(14) 0.0501(13) 0.0830(16) 0.0161(11) 0.0007(12) 0.0023(11)
F00E 0.1008(17) 0.1142(19) 0.0904(16) -0.0129(14) -0.0350(14) 0.0342(15)
F00F 0.148(2) 0.0678(14) 0.0819(15) 0.0036(11) -0.0433(15) 0.0262(14)
F00G 0.137(2) 0.0853(16) 0.0800(15) 0.0048(13) 0.0243(14) 0.0365(15)
N00H 0.0724(16) 0.0353(12) 0.0638(15) -0.0066(11) -0.0036(12) -0.0040(11)
N00I 0.0764(17) 0.0398(13) 0.0562(14) -0.0009(11) -0.0087(12) -0.0019(11)
N00J 0.0706(16) 0.0342(13) 0.0721(17) -0.0051(11) -0.0060(13) 0.0019(11)
N00K 0.0733(16) 0.0425(13) 0.0468(13) 0.0042(10) -0.0137(11) -0.0077(11)
N00L 0.0848(18) 0.0394(14) 0.0641(16) 0.0007(12) -0.0119(14) -0.0015(12)
N00M 0.0798(17) 0.0431(14) 0.0554(15) 0.0020(11) -0.0084(12) -0.0024(12)
N00N 0.098(2) 0.0460(15) 0.0619(16) -0.0014(13) -0.0054(15) 0.0005(14)
N00O 0.0794(17) 0.0399(13) 0.0544(14) -0.0062(11) -0.0048(12) 0.0023(12)
N00P 0.0700(17) 0.0502(15) 0.0573(15) 0.0085(12) -0.0047(12) -0.0001(12)
N00Q 0.0729(16) 0.0460(14) 0.0470(13) 0.0052(11) -0.0131(12) -0.0066(12)
N00R 0.0704(17) 0.0476(15) 0.0632(16) 0.0079(12) -0.0072(13) -0.0023(12)
C00S 0.0716(19) 0.0444(16) 0.0489(16) 0.0015(13) -0.0119(14) -0.0054(13)
N00T 0.128(3) 0.0518(16) 0.0565(16) 0.0039(13) -0.0299(17) -0.0080(16)
C00U 0.0634(18) 0.0580(19) 0.0520(16) 0.0109(14) -0.0053(14) -0.0009(14)
C00V 0.0707(18) 0.0391(15) 0.0443(14) 0.0037(12) -0.0101(13) -0.0026(13)
C00W 0.0700(19) 0.0413(15) 0.0484(15) 0.0000(12) -0.0139(13) -0.0025(13)
C00X 0.077(2) 0.0402(16) 0.0505(16) 0.0017(13) -0.0161(14) -0.0049(14)
C00Y 0.079(2) 0.0392(16) 0.0614(18) -0.0065(13) -0.0083(15) 0.0034(14)
C00Z 0.0701(19) 0.0462(16) 0.0497(16) 0.0030(13) -0.0147(14) -0.0035(14)
C010 0.074(2) 0.0343(15) 0.0670(19) -0.0008(13) -0.0114(15) -0.0022(13)
C011 0.0701(19) 0.0428(16) 0.0516(16) 0.0005(13) -0.0080(14) -0.0064(13)
C012 0.073(2) 0.0429(16) 0.0597(18) -0.0016(13) -0.0063(15) -0.0034(14)
C013 0.077(2) 0.0405(15) 0.0467(15) 0.0042(12) -0.0129(14) -0.0031(14)
C014 0.087(2) 0.0384(15) 0.0491(16) 0.0010(12) -0.0131(15) -0.0007(14)
C015 0.087(2) 0.0505(19) 0.0605(19) -0.0109(15) -0.0080(17) -0.0001(16)
C016 0.087(2) 0.0500(19) 0.0606(19) 0.0024(15) -0.0105(16) -0.0053(16)
C017 0.075(2) 0.0462(17) 0.0573(17) -0.0001(14) -0.0090(15) 0.0009(14)
C018 0.066(2) 0.060(2) 0.067(2) 0.0135(16) -0.0112(16) -0.0001(15)
C019 0.078(2) 0.065(2) 0.0580(18) -0.0019(16) -0.0121(16) -0.0151(17)
C01A 0.072(2) 0.0463(17) 0.0553(17) 0.0045(14) -0.0068(15) 0.0008(14)
C01B 0.095(2) 0.0366(16) 0.0503(16) -0.0009(13) -0.0083(16) -0.0002(15)
C01C 0.081(2) 0.0388(15) 0.0541(17) 0.0038(13) -0.0183(15) -0.0026(14)
C01D 0.078(2) 0.0475(17) 0.0510(16) 0.0038(13) -0.0042(15) 0.0049(15)
C01E 0.082(2) 0.0404(16) 0.0471(16) 0.0044(13) -0.0148(14) -0.0014(14)
C01F 0.0743(19) 0.0410(16) 0.0501(16) 0.0042(12) -0.0143(14) -0.0063(13)
C01G 0.100(3) 0.0442(17) 0.0610(19) 0.0041(15) -0.0279(18) 0.0047(16)
C01H 0.068(2) 0.0528(18) 0.0648(19) 0.0089(15) -0.0130(15) -0.0061(15)
C01I 0.086(2) 0.0364(15) 0.0493(16) 0.0017(12) -0.0150(15) 0.0010(14)
C01J 0.077(2) 0.0365(15) 0.0636(19) 0.0060(13) -0.0129(15) -0.0003(13)
C01K 0.0697(19) 0.0499(17) 0.0554(17) 0.0042(14) -0.0150(14) -0.0076(14)
C01L 0.0603(19) 0.060(2) 0.072(2) 0.0199(17) -0.0199(16) -0.0103(15)
C01M 0.076(2) 0.0464(17) 0.0534(17) 0.0068(13) -0.0121(15) -0.0062(14)
C01N 0.075(2) 0.0445(17) 0.0565(17) 0.0030(14) -0.0064(15) 0.0005(14)
C01O 0.074(2) 0.0460(17) 0.0532(17) 0.0052(13) -0.0118(14) -0.0051(14)
C01P 0.073(2) 0.0425(17) 0.068(2) 0.0070(14) -0.0088(16) -0.0030(14)
C01Q 0.083(2) 0.0528(19) 0.066(2) 0.0054(15) -0.0237(17) -0.0029(16)
C01R 0.082(2) 0.0464(17) 0.0521(17) 0.0007(13) -0.0070(15) -0.0001(15)
C01S 0.0633(19) 0.0527(18) 0.069(2) 0.0084(15) -0.0138(15) -0.0025(14)
C01T 0.072(2) 0.0501(18) 0.0588(18) 0.0058(14) -0.0094(15) 0.0021(15)
C01U 0.073(2) 0.0480(17) 0.0609(18) 0.0089(14) -0.0103(15) 0.0016(14)
C01V 0.0648(19) 0.0511(18) 0.0658(19) 0.0077(15) -0.0116(15) 0.0002(14)
C01W 0.077(2) 0.0496(18) 0.084(2) -0.0183(17) -0.0124(18) -0.0030(15)
C01X 0.080(2) 0.0457(17) 0.0544(17) 0.0026(14) -0.0024(15) 0.0010(15)
C01Y 0.078(2) 0.0398(16) 0.0491(16) 0.0000(13) -0.0156(14) -0.0023(14)
C01Z 0.073(2) 0.0466(18) 0.0599(19) 0.0041(14) -0.0110(15) -0.0086(14)
C020 0.080(2) 0.058(2) 0.0572(18) 0.0036(15) 0.0028(16) 0.0006(16)
C021 0.0706(19) 0.0344(15) 0.0631(18) 0.0030(13) -0.0073(15) -0.0016(13)
C022 0.091(3) 0.0437(18) 0.088(3) -0.0117(17) -0.023(2) -0.0050(16)
C023 0.069(2) 0.0543(19) 0.076(2) 0.0143(16) -0.0121(17) -0.0007(15)
C024 0.0684(19) 0.0459(17) 0.070(2) 0.0074(15) -0.0072(16) -0.0047(14)
C025 0.067(2) 0.0453(17) 0.071(2) 0.0075(15) -0.0131(16) -0.0051(14)
C026 0.0653(19) 0.0496(18) 0.069(2) 0.0071(15) -0.0107(15) -0.0042(14)
C027 0.071(2) 0.0437(17) 0.069(2) 0.0058(15) -0.0079(16) 0.0018(14)
C028 0.078(2) 0.0494(18) 0.0627(19) 0.0060(15) -0.0106(16) -0.0042(15)
C029 0.096(3) 0.0452(18) 0.072(2) -0.0006(16) -0.0146(18) 0.0011(16)
C02A 0.063(2) 0.086(3) 0.084(3) -0.004(2) -0.0147(18) 0.0065(18)
C02B 0.092(2) 0.060(2) 0.065(2) -0.0114(16) -0.0147(18) 0.0019(18)
C02C 0.096(3) 0.056(2) 0.068(2) -0.0135(17) 0.0009(19) -0.0035(18)
C02D 0.078(2) 0.0554(19) 0.0605(18) 0.0137(15) -0.0145(16) -0.0133(16)
C02E 0.074(2) 0.0494(18) 0.077(2) 0.0160(16) 0.0000(17) -0.0041(15)
C02F 0.078(2) 0.0485(19) 0.088(3) 0.0196(17) -0.0055(19) 0.0028(16)
C02G 0.092(2) 0.0519(19) 0.061(2) -0.0002(15) -0.0115(17) -0.0065(17)
C02H 0.090(3) 0.070(2) 0.0594(19) -0.0137(17) -0.0057(17) -0.0003(19)
C02I 0.116(3) 0.053(2) 0.066(2) -0.0048(17) -0.005(2) -0.0031(19)
C02J 0.095(3) 0.0427(18) 0.081(2) -0.0041(16) -0.015(2) -0.0017(16)
C02K 0.125(3) 0.0410(17) 0.0597(19) -0.0055(15) -0.009(2) 0.0058(18)
C02L 0.075(2) 0.057(2) 0.0615(19) 0.0047(15) 0.0020(16) 0.0088(16)
C02M 0.101(3) 0.073(2) 0.072(2) -0.0111(19) 0.009(2) -0.014(2)
C02N 0.118(3) 0.068(2) 0.074(2) -0.0186(19) -0.026(2) 0.000(2)
C02O 0.078(2) 0.073(2) 0.077(2) 0.0247(19) -0.0122(19) -0.0180(19)
C02P 0.077(3) 0.088(3) 0.073(2) 0.007(2) 0.0071(19) 0.012(2)
C02Q 0.075(2) 0.0421(18) 0.102(3) -0.0160(18) -0.003(2) 0.0024(15)
C02R 0.094(3) 0.061(2) 0.106(3) -0.023(2) -0.002(2) -0.020(2)
C02S 0.111(3) 0.0453(18) 0.0602(19) 0.0061(15) -0.0182(19) -0.0039(17)
C02T 0.094(3) 0.059(2) 0.067(2) -0.0170(17) -0.0131(18) 0.0087(18)
C02U 0.098(3) 0.071(2) 0.070(2) -0.0234(19) -0.013(2) -0.004(2)
C02V 0.075(2) 0.084(3) 0.080(2) 0.028(2) -0.0203(19) -0.016(2)
C02W 0.115(3) 0.056(2) 0.075(2) -0.0194(18) -0.028(2) 0.007(2)
C02X 0.116(3) 0.056(2) 0.067(2) -0.0163(17) 0.000(2) 0.012(2)
C02Y 0.069(2) 0.064(2) 0.105(3) 0.020(2) 0.002(2) 0.0083(17)
C02Z 0.130(4) 0.063(2) 0.060(2) -0.0033(17) -0.009(2) -0.008(2)
C030 0.063(2) 0.092(3) 0.116(4) 0.031(3) -0.020(2) -0.013(2)
C031 0.137(4) 0.055(2) 0.086(3) -0.013(2) 0.002(3) 0.010(2)
C032 0.067(2) 0.093(3) 0.104(3) 0.009(2) -0.008(2) 0.005(2)
C033 0.142(4) 0.067(2) 0.059(2) 0.0052(18) -0.010(2) -0.005(2)
C034 0.114(3) 0.058(2) 0.083(3) -0.0155(19) -0.020(2) -0.010(2)
C035 0.128(4) 0.086(3) 0.070(2) -0.011(2) -0.027(2) -0.009(3)
C036 0.087(3) 0.073(2) 0.101(3) -0.001(2) -0.035(2) -0.016(2)
C037 0.140(4) 0.040(2) 0.101(3) 0.004(2) -0.006(3) 0.007(2)
C038 0.073(3) 0.084(3) 0.131(4) 0.021(3) -0.046(3) -0.025(2)
C039 0.214(6) 0.039(2) 0.099(3) 0.003(2) -0.041(4) -0.013(3)
C03A 0.132(4) 0.062(2) 0.118(4) -0.011(2) -0.032(3) -0.032(2)
C03B 0.079(3) 0.123(4) 0.088(3) -0.014(3) -0.009(2) -0.030(3)
C03C 0.099(3) 0.058(2) 0.105(3) -0.031(2) 0.012(2) -0.0006(19)
B03D 0.075(2) 0.0373(18) 0.068(2) -0.0039(16) -0.0001(18) -0.0025(16)
C03E 0.169(5) 0.052(2) 0.073(3) 0.0028(19) -0.032(3) -0.018(2)
B03F 0.074(2) 0.0412(18) 0.064(2) 0.0013(16) -0.0113(18) 0.0023(16)
C03G 0.141(4) 0.048(2) 0.108(3) 0.002(2) -0.018(3) -0.012(2)
C03H 0.109(3) 0.041(2) 0.149(4) -0.018(2) 0.021(3) -0.0017(19)
C03I 0.183(5) 0.072(3) 0.069(2) 0.001(2) -0.042(3) -0.022(3)
B03J 0.080(2) 0.0448(19) 0.0466(17) -0.0007(15) -0.0033(16) 0.0008(16)
C03K 0.190(5) 0.044(2) 0.079(3) -0.0078(19) 0.003(3) 0.012(3)
C03L 0.176(5) 0.083(3) 0.060(2) -0.003(2) -0.006(3) -0.015(3)
C03M 0.142(4) 0.075(3) 0.079(3) -0.018(2) 0.022(3) -0.008(3)
B03N 0.081(3) 0.046(2) 0.062(2) 0.0054(16) -0.0140(18) 0.0035(17)
C03O 0.065(3) 0.156(5) 0.100(3) 0.015(4) 0.007(2) 0.022(3)
C03P 0.181(5) 0.078(3) 0.076(3) -0.021(2) 0.008(3) -0.002(3)
C03Q 0.138(4) 0.094(3) 0.063(2) -0.018(2) 0.004(2) 0.001(3)
C03R 0.124(4) 0.084(3) 0.110(4) -0.008(3) 0.012(3) 0.030(3)
C03S 0.144(4) 0.128(4) 0.058(2) -0.013(2) 0.001(2) -0.028(3)
B03T 0.080(2) 0.049(2) 0.0467(18) 0.0017(15) -0.0072(16) -0.0032(17)
B03U 0.103(3) 0.050(2) 0.062(2) 0.0090(18) -0.018(2) -0.001(2)
C03V 0.070(3) 0.168(6) 0.107(4) -0.017(4) -0.006(3) -0.029(3)
C03W 0.090(3) 0.165(5) 0.127(4) -0.057(4) -0.037(3) 0.024(3)
C03X 0.234(7) 0.091(3) 0.074(3) 0.009(3) -0.067(4) -0.023(4)
C03Y 0.058(2) 0.153(5) 0.188(7) 0.041(5) -0.018(3) 0.002(3)
C03Z 0.204(6) 0.056(3) 0.106(4) -0.009(2) 0.005(4) 0.036(3)
C040 0.240(7) 0.061(3) 0.075(3) -0.005(2) -0.058(4) -0.026(3)
C041 0.143(5) 0.128(5) 0.136(5) -0.032(4) -0.060(4) -0.011(4)
C042 0.072(3) 0.311(12) 0.201(8) -0.036(8) -0.030(4) -0.040(5)

loop_
_atom_type_symbol
_atom_type_description
_atom_type_scat_dispersion_real
_atom_type_scat_dispersion_imag
_atom_type_scat_source
C C 0.0181 0.0091 'International Tables Vol C Tables 4.2.6.8 and 6.1.1.4'
H H 0.0000 0.0000 'International Tables Vol C Tables 4.2.6.8 and 6.1.1.4'
B B 0.0090 0.0039 'International Tables Vol C Tables 4.2.6.8 and 6.1.1.4'
F F 0.0727 0.0534 'International Tables Vol C Tables 4.2.6.8 and 6.1.1.4'
N N 0.0311 0.0180 'International Tables Vol C Tables 4.2.6.8 and 6.1.1.4'
O O 0.0492 0.0322 'International Tables Vol C Tables 4.2.6.8 and 6.1.1.4'

loop_
_geom_angle_atom_site_label_1
_geom_angle_atom_site_label_2
_geom_angle_atom_site_label_3
_geom_angle
_geom_angle_site_symmetry_1
_geom_angle_site_symmetry_3
_geom_angle_publ_flag
C01A O005 C01D 102.2(2) . . ?
C00X O009 C01C 102.7(2) . . ?
C01K O00A C02D 102.7(2) . . ?
C027 O00D C02E 102.4(3) . . ?
C012 N00H B03D 124.7(3) . . ?
C01W N00H C012 107.8(3) . . ?
C01W N00H B03D 127.1(3) . . ?
C015 N00I C01B 107.8(3) . . ?
C015 N00I B03F 126.3(3) . . ?
C01B N00I B03F 125.8(3) . . ?
C00Y N00J B03F 125.1(3) . . ?
C02Q N00J C00Y 108.5(3) . . ?
C02Q N00J B03F 126.2(3) . . ?
C00W N00K B03T 124.7(2) . . ?
C00X N00K C00W 103.9(2) . . ?
C00X N00K B03T 130.1(3) . . ?
C017 N00L B03U 124.5(3) . . ?
C02J N00L C017 108.4(3) . . ?
C02J N00L B03U 126.8(3) . . ?
C01J N00M B03N 125.2(3) . . ?
C02G N00M C01J 107.9(3) . . ?
C02G N00M B03N 126.7(3) . . ?
C016 N00N B03N 124.8(3) . . ?
C031 N00N C016 109.3(3) . . ?
C031 N00N B03N 125.9(3) . . ?
C010 N00O B03D 124.6(3) . . ?
C02T N00O C010 108.5(3) . . ?
C02T N00O B03D 126.9(3) . . ?
C01A N00P C01V 103.0(3) . . ?
C01A N00P B03J 131.3(3) . . ?
C01V N00P B03J 125.7(3) . . ?
C011 N00Q B03T 125.0(3) . . ?
C01K N00Q C011 102.9(2) . . ?
C01K N00Q B03T 131.4(3) . . ?
C01S N00R B03J 126.1(3) . . ?
C027 N00R C01S 103.6(3) . . ?
C027 N00R B03J 130.1(3) . . ?
C013 C00S C00W 106.6(3) . . ?
C02S N00T B03U 125.4(3) . . ?
C03I N00T C02S 108.2(3) . . ?
C03I N00T B03U 126.4(3) . . ?
C019 C00U C00V 117.7(3) . . ?
C02P C00U C00V 122.0(3) . . ?
C02P C00U C019 120.3(4) . . ?
C00W C00V C00U 118.9(3) . . ?
C00W C00V C011 120.4(3) . . ?
C011 C00V C00U 120.4(3) . . ?
C00S C00W N00K 110.0(2) . . ?
C00V C00W N00K 121.0(3) . . ?
C00V C00W C00S 128.9(3) . . ?
O009 C00X C013 115.7(3) . . ?
N00K C00X O009 130.6(3) . . ?
N00K C00X C013 113.7(3) . . ?
N00J C00Y C02C 107.3(3) . . ?
C01I C00Y N00J 120.3(3) . . ?
C01I C00Y C02C 132.2(3) . . ?
C01F C00Z C011 105.8(3) . . ?
N00O C010 C021 120.8(3) . . ?
N00O C010 C022 107.2(3) . . ?
C021 C010 C022 132.0(3) . . ?
C00V C011 N00Q 120.1(3) . . ?
C00V C011 C00Z 129.2(3) . . ?
C00Z C011 N00Q 110.6(3) . . ?
N00H C012 C02H 107.3(3) . . ?
C021 C012 N00H 119.8(3) . . ?
C021 C012 C02H 132.7(3) . . ?
C00S C013 C00X 105.8(3) . . ?
C00S C013 C01Y 150.2(3) . . ?
C00X C013 C01Y 104.0(3) . . ?
C01E C014 C01I 119.6(3) . . ?
C01G C014 C01E 120.4(3) . . ?
C01G C014 C01I 119.9(3) . . ?
N00I C015 C02M 122.8(3) . . ?
N00I C015 C02X 109.3(3) . . ?
C02X C015 C02M 127.9(3) . . ?
N00N C016 C02Z 106.7(3) . . ?
C01Z C016 N00N 120.5(3) . . ?
C01Z C016 C02Z 132.8(3) . . ?
N00L C017 C02B 107.4(3) . . ?
C01X C017 N00L 121.0(3) . . ?
C01X C017 C02B 131.5(3) . . ?
C01U C018 C01V 105.9(3) . . ?
C00U C019 C02N 122.4(3) . . ?
C03B C019 C00U 118.9(4) . . ?
C03B C019 C02N 118.7(4) . . ?
O005 C01A C01U 115.3(3) . . ?
N00P C01A O005 130.3(3) . . ?
N00P C01A C01U 114.4(3) . . ?
N00I C01B C01I 119.7(3) . . ?
N00I C01B C02K 108.0(3) . . ?
C01I C01B C02K 132.3(3) . . ?
C01Q C01C O009 123.6(3) . . ?
C01Q C01C C01Y 123.8(3) . . ?
C01Y C01C O009 112.6(2) . . ?
C01N C01D O005 113.3(3) . . ?
C02L C01D O005 123.2(3) . . ?
C02L C01D C01N 123.5(3) . . ?
C01Y C01E C014 118.7(3) . . ?
C00Z C01F C01K 105.5(3) . . ?
C00Z C01F C01O 150.1(3) . . ?
C01K C01F C01O 104.4(3) . . ?
C014 C01G C01Q 122.7(3) . . ?
C01S C01H C01L 120.4(3) . . ?
C01S C01H C01V 119.9(3) . . ?
C01V C01H C01L 119.7(3) . . ?
C00Y C01I C014 118.8(3) . . ?
C00Y C01I C01B 121.4(3) . . ?
C01B C01I C014 119.8(3) . . ?
N00M C01J C029 107.5(3) . . ?
C01Z C01J N00M 120.0(3) . . ?
C01Z C01J C029 132.6(3) . . ?
O00A C01K C01F 114.5(3) . . ?
N00Q C01K O00A 130.3(3) . . ?
N00Q C01K C01F 115.1(3) . . ?
C02A C01L C01H 119.6(3) . . ?
C02A C01L C036 120.2(4) . . ?
C036 C01L C01H 120.2(4) . . ?
C01O C01M C028 118.5(3) . . ?
C01D C01N C01U 104.4(3) . . ?
C01T C01N C01D 119.8(3) . . ?
C01T C01N C01U 135.8(3) . . ?
C01M C01O C01F 135.9(3) . . ?
C02D C01O C01F 105.4(3) . . ?
C02D C01O C01M 118.6(3) . . ?
C024 C01P C021 118.8(3) . . ?
C02F C01P C021 120.6(3) . . ?
C02F C01P C024 120.5(3) . . ?
C01C C01Q C01G 115.3(3) . . ?
C01T C01R C01X 119.6(3) . . ?
C020 C01R C01T 120.3(3) . . ?
C020 C01R C01X 120.1(3) . . ?
C01H C01S N00R 121.0(3) . . ?
C01H C01S C023 128.5(3) . . ?
C023 C01S N00R 110.5(3) . . ?
C01N C01T C01R 118.2(3) . . ?
C018 C01U C01N 149.2(3) . . ?
C01A C01U C018 106.2(3) . . ?
C01A C01U C01N 104.6(3) . . ?
C018 C01V N00P 110.5(3) . . ?
C01H C01V N00P 121.1(3) . . ?
C01H C01V C018 128.2(3) . . ?
N00H C01W C02R 123.2(4) . . ?
N00H C01W C02U 109.0(3) . . ?
C02U C01W C02R 127.7(4) . . ?
C017 C01X C01R 120.4(3) . . ?
C017 C01X C02S 121.1(3) . . ?
C02S C01X C01R 118.4(3) . . ?
C01C C01Y C013 105.0(3) . . ?
C01E C01Y C013 135.9(3) . . ?
C01E C01Y C01C 119.0(3) . . ?
C016 C01Z C028 118.8(3) . . ?
C01J C01Z C016 121.5(3) . . ?
C01J C01Z C028 119.5(3) . . ?
C01R C020 C02L 122.0(3) . . ?
C010 C021 C01P 119.4(3) . . ?
C012 C021 C010 121.0(3) . . ?
C012 C021 C01P 119.6(3) . . ?
C010 C022 C03A 129.0(4) . . ?
C02W C022 C010 106.5(3) . . ?
C02W C022 C03A 124.4(4) . . ?
C026 C023 C01S 106.0(3) . . ?
C025 C024 C01P 118.8(3) . . ?
C024 C025 C026 135.9(3) . . ?
C02E C025 C024 118.7(3) . . ?
C02E C025 C026 105.4(3) . . ?
C023 C026 C025 149.6(3) . . ?
C027 C026 C023 105.6(3) . . ?
C027 C026 C025 104.7(3) . . ?
O00D C027 C026 115.2(3) . . ?
N00R C027 O00D 130.4(3) . . ?
N00R C027 C026 114.4(3) . . ?
C01M C028 C01Z 120.7(3) . . ?
C02O C028 C01M 120.3(3) . . ?
C02O C028 C01Z 118.9(3) . . ?
C01J C029 C037 129.0(4) . . ?
C02I C029 C01J 106.0(3) . . ?
C02I C029 C037 125.0(4) . . ?
C01L C02A C032 118.6(4) . . ?
C01L C02A C03W 122.8(4) . . ?
C032 C02A C03W 118.6(5) . . ?
C017 C02B C035 128.9(3) . . ?
C034 C02B C017 105.6(3) . . ?
C034 C02B C035 125.5(4) . . ?
C00Y C02C C03M 130.3(3) . . ?
C03C C02C C00Y 106.1(3) . . ?
C03C C02C C03M 123.6(4) . . ?
C01O C02D O00A 112.9(3) . . ?
C02V C02D O00A 122.3(3) . . ?
C02V C02D C01O 124.8(3) . . ?
C025 C02E O00D 112.3(3) . . ?
C02Y C02E O00D 123.9(3) . . ?
C02Y C02E C025 123.7(3) . . ?
C01P C02F C02Y 122.0(3) . . ?
N00M C02G C02I 109.4(3) . . ?
N00M C02G C033 122.4(3) . . ?
C02I C02G C033 128.1(4) . . ?
C012 C02H C03S 128.5(4) . . ?
C02U C02H C012 107.3(3) . . ?
C02U C02H C03S 124.1(4) . . ?
C02G C02I C029 109.1(4) . . ?
N00L C02J C034 108.9(3) . . ?
N00L C02J C03G 122.9(4) . . ?
C034 C02J C03G 128.2(4) . . ?
C01B C02K C03K 129.6(4) . . ?
C02X C02K C01B 106.1(3) . . ?
C02X C02K C03K 124.2(4) . . ?
C01D C02L C020 116.1(3) . . ?
C028 C02O C02V 122.9(3) . . ?
C00U C02P C03O 117.8(5) . . ?
C00U C02P C03R 120.7(4) . . ?
C03O C02P C03R 121.4(5) . . ?
N00J C02Q C03C 109.2(3) . . ?
N00J C02Q C03H 122.6(4) . . ?
C03C C02Q C03H 128.2(4) . . ?
N00T C02S C03E 107.2(3) . . ?
C01X C02S N00T 119.7(3) . . ?
C01X C02S C03E 133.1(3) . . ?
N00O C02T C02W 108.6(3) . . ?
N00O C02T C03Q 122.7(3) . . ?
C02W C02T C03Q 128.7(4) . . ?
C02H C02U C01W 108.5(3) . . ?
C02D C02V C02O 114.9(3) . . ?
C022 C02W C02T 109.1(3) . . ?
C02K C02X C015 108.8(3) . . ?
C02E C02Y C02F 116.2(4) . . ?
C016 C02Z C03L 128.0(4) . . ?
C03P C02Z C016 107.0(4) . . ?
C03P C02Z C03L 125.0(4) . . ?
C032 C030 C038 118.2(4) . . ?
C032 C030 C03Y 119.4(6) . . ?
C038 C030 C03Y 122.3(5) . . ?
N00N C031 C03P 107.8(4) . . ?
N00N C031 C03Z 122.2(4) . . ?
C03P C031 C03Z 129.9(4) . . ?
C030 C032 C02A 122.5(5) . . ?
C02B C034 C02J 109.6(3) . . ?
C01L C036 C038 118.3(5) . . ?
C01L C036 C041 120.0(4) . . ?
C038 C036 C041 121.7(4) . . ?
C030 C038 C036 122.1(4) . . ?
C03V C03B C019 122.6(5) . . ?
C02C C03C C02Q 108.9(4) . . ?
F003 B03D F007 109.0(3) . . ?
F003 B03D N00H 110.2(3) . . ?
F003 B03D N00O 109.7(3) . . ?
F007 B03D N00H 110.0(3) . . ?
F007 B03D N00O 110.6(3) . . ?
N00O B03D N00H 107.3(3) . . ?
C02S C03E C039 129.7(4) . . ?
C040 C03E C02S 106.9(3) . . ?
C040 C03E C039 123.4(4) . . ?
F004 B03F N00I 109.4(3) . . ?
F004 B03F N00J 109.3(3) . . ?
F00F B03F F004 109.5(3) . . ?
F00F B03F N00I 112.0(3) . . ?
F00F B03F N00J 110.5(3) . . ?
N00I B03F N00J 105.9(3) . . ?
N00T C03I C03X 122.7(4) . . ?
N00T C03I C040 109.0(4) . . ?
C040 C03I C03X 128.3(4) . . ?
F001 B03J N00P 110.6(3) . . ?
F001 B03J N00R 109.4(3) . . ?
F002 B03J F001 108.6(3) . . ?
F002 B03J N00P 111.0(3) . . ?
F002 B03J N00R 112.0(3) . . ?
N00R B03J N00P 105.3(3) . . ?
F006 B03N N00M 110.9(3) . . ?
F006 B03N N00N 109.9(3) . . ?
F00E B03N F006 109.2(3) . . ?
F00E B03N N00M 110.7(3) . . ?
F00E B03N N00N 108.5(3) . . ?
N00M B03N N00N 107.6(3) . . ?
C03V C03O C02P 121.9(5) . . ?
C02Z C03P C031 109.2(4) . . ?
F008 B03T N00K 111.2(3) . . ?
F008 B03T N00Q 110.0(3) . . ?
F00G B03T F008 112.0(3) . . ?
F00G B03T N00K 108.1(3) . . ?
F00G B03T N00Q 109.3(3) . . ?
N00Q B03T N00K 106.1(3) . . ?
F00B B03U F00C 109.2(3) . . ?
F00B B03U N00L 109.4(4) . . ?
F00B B03U N00T 109.4(4) . . ?
F00C B03U N00L 110.0(4) . . ?
F00C B03U N00T 111.0(4) . . ?
N00T B03U N00L 107.9(3) . . ?
C03B C03V C03O 118.4(5) . . ?
C03B C03V C042 122.6(8) . . ?
C03O C03V C042 119.0(7) . . ?
C03E C040 C03I 108.8(4) . . ?

loop_
_geom_bond_atom_site_label_1
_geom_bond_atom_site_label_2
_geom_bond_distance
_geom_bond_site_symmetry_2
_geom_bond_publ_flag
F001 B03J 1.374(4) . ?
F002 B03J 1.366(4) . ?
F003 B03D 1.382(4) . ?
F004 B03F 1.391(5) . ?
O005 C01A 1.362(4) . ?
O005 C01D 1.411(4) . ?
F006 B03N 1.387(5) . ?
F007 B03D 1.388(5) . ?
F008 B03T 1.367(4) . ?
O009 C00X 1.343(4) . ?
O009 C01C 1.413(4) . ?
O00A C01K 1.362(4) . ?
O00A C02D 1.402(4) . ?
F00B B03U 1.392(6) . ?
F00C B03U 1.394(5) . ?
O00D C027 1.351(4) . ?
O00D C02E 1.422(4) . ?
F00E B03N 1.378(5) . ?
F00F B03F 1.353(4) . ?
F00G B03T 1.361(5) . ?
N00H C012 1.405(4) . ?
N00H C01W 1.356(4) . ?
N00H B03D 1.542(5) . ?
N00I C015 1.359(5) . ?
N00I C01B 1.398(4) . ?
N00I B03F 1.542(5) . ?
N00J C00Y 1.398(4) . ?
N00J C02Q 1.345(4) . ?
N00J B03F 1.550(5) . ?
N00K C00W 1.416(4) . ?
N00K C00X 1.334(4) . ?
N00K B03T 1.545(5) . ?
N00L C017 1.396(4) . ?
N00L C02J 1.357(5) . ?
N00L B03U 1.525(5) . ?
N00M C01J 1.411(4) . ?
N00M C02G 1.357(5) . ?
N00M B03N 1.525(5) . ?
N00N C016 1.396(4) . ?
N00N C031 1.350(5) . ?
N00N B03N 1.545(5) . ?
N00O C010 1.397(4) . ?
N00O C02T 1.351(5) . ?
N00O B03D 1.532(5) . ?
N00P C01A 1.336(4) . ?
N00P C01V 1.413(5) . ?
N00P B03J 1.556(4) . ?
N00Q C011 1.419(4) . ?
N00Q C01K 1.324(4) . ?
N00Q B03T 1.544(4) . ?
N00R C01S 1.413(5) . ?
N00R C027 1.337(4) . ?
N00R B03J 1.552(5) . ?
C00S C00W 1.406(4) . ?
C00S C013 1.383(4) . ?
N00T C02S 1.409(4) . ?
N00T C03I 1.345(5) . ?
N00T B03U 1.525(5) . ?
C00U C00V 1.479(5) . ?
C00U C019 1.409(5) . ?
C00U C02P 1.395(5) . ?
C00V C00W 1.392(4) . ?
C00V C011 1.404(4) . ?
C00X C013 1.398(5) . ?
C00Y C01I 1.385(4) . ?
C00Y C02C 1.430(5) . ?
C00Z C011 1.417(4) . ?
C00Z C01F 1.386(5) . ?
C010 C021 1.405(5) . ?
C010 C022 1.420(5) . ?
C012 C021 1.396(5) . ?
C012 C02H 1.427(5) . ?
C013 C01Y 1.453(4) . ?
C014 C01E 1.396(4) . ?
C014 C01G 1.380(5) . ?
C014 C01I 1.491(4) . ?
C015 C02M 1.481(5) . ?
C015 C02X 1.397(5) . ?
C016 C01Z 1.394(5) . ?
C016 C02Z 1.437(6) . ?
C017 C01X 1.389(5) . ?
C017 C02B 1.438(5) . ?
C018 C01U 1.381(5) . ?
C018 C01V 1.409(4) . ?
C019 C02N 1.506(6) . ?
C019 C03B 1.385(6) . ?
C01A C01U 1.381(5) . ?
C01B C01I 1.400(5) . ?
C01B C02K 1.432(5) . ?
C01C C01Q 1.386(4) . ?
C01C C01Y 1.397(5) . ?
C01D C01N 1.391(5) . ?
C01D C02L 1.384(5) . ?
C01E C01Y 1.384(4) . ?
C01F C01K 1.394(4) . ?
C01F C01O 1.444(4) . ?
C01G C01Q 1.394(5) . ?
C01H C01L 1.494(5) . ?
C01H C01S 1.393(4) . ?
C01H C01V 1.402(5) . ?
C01J C01Z 1.387(5) . ?
C01J C029 1.427(5) . ?
C01L C02A 1.387(6) . ?
C01L C036 1.397(5) . ?
C01M C01O 1.401(4) . ?
C01M C028 1.406(5) . ?
C01N C01T 1.383(4) . ?
C01N C01U 1.462(5) . ?
C01O C02D 1.388(5) . ?
C01P C021 1.492(4) . ?
C01P C024 1.399(5) . ?
C01P C02F 1.368(5) . ?
C01R C01T 1.410(5) . ?
C01R C01X 1.493(4) . ?
C01R C020 1.392(5) . ?
C01S C023 1.412(5) . ?
C01W C02R 1.486(5) . ?
C01W C02U 1.407(6) . ?
C01X C02S 1.389(5) . ?
C01Z C028 1.492(4) . ?
C020 C02L 1.392(5) . ?
C022 C02W 1.372(6) . ?
C022 C03A 1.504(6) . ?
C023 C026 1.398(5) . ?
C024 C025 1.391(5) . ?
C025 C026 1.442(4) . ?
C025 C02E 1.391(5) . ?
C026 C027 1.388(5) . ?
C028 C02O 1.373(5) . ?
C029 C02I 1.389(5) . ?
C029 C037 1.491(5) . ?
C02A C032 1.391(6) . ?
C02A C03W 1.492(7) . ?
C02B C034 1.381(5) . ?
C02B C035 1.487(5) . ?
C02C C03C 1.380(5) . ?
C02C C03M 1.486(6) . ?
C02D C02V 1.379(5) . ?
C02E C02Y 1.373(5) . ?
C02F C02Y 1.401(5) . ?
C02G C02I 1.381(5) . ?
C02G C033 1.485(5) . ?
C02H C02U 1.359(6) . ?
C02H C03S 1.504(6) . ?
C02J C034 1.381(6) . ?
C02J C03G 1.497(5) . ?
C02K C02X 1.380(6) . ?
C02K C03K 1.498(5) . ?
C02O C02V 1.409(5) . ?
C02P C03O 1.412(7) . ?
C02P C03R 1.503(7) . ?
C02Q C03C 1.387(6) . ?
C02Q C03H 1.492(5) . ?
C02S C03E 1.414(6) . ?
C02T C02W 1.386(6) . ?
C02T C03Q 1.489(6) . ?
C02Z C03L 1.517(6) . ?
C02Z C03P 1.355(7) . ?
C030 C032 1.363(7) . ?
C030 C038 1.369(8) . ?
C030 C03Y 1.513(7) . ?
C031 C03P 1.414(7) . ?
C031 C03Z 1.489(6) . ?
C036 C038 1.398(7) . ?
C036 C041 1.519(9) . ?
C039 C03E 1.520(5) . ?
C03B C03V 1.357(9) . ?
C03E C040 1.371(6) . ?
C03I C03X 1.489(6) . ?
C03I C040 1.393(6) . ?
C03O C03V 1.389(9) . ?
C03V C042 1.502(8) . ?

loop_
_platon_squeeze_void_nr
_platon_squeeze_void_average_x
_platon_squeeze_void_average_y
_platon_squeeze_void_average_z
_platon_squeeze_void_volume
_platon_squeeze_void_count_electrons
_platon_squeeze_void_content
1 -0.032 0.273 0.238 287 75 ' '
2 0.032 0.727 0.762 285 75 ' '
3 0.291 0.305 0.835 56 13 ' '
4 0.298 0.307 0.518 21 7 ' '
5 0.709 0.695 0.165 56 13 ' '
6 0.701 0.693 0.482 21 7 ' '
